data_1525361
loop_
_publ_author_name
'Svechnikov, V.N.'
'Teslyuk, M.Yu.'
'Kocherzhinskii, Yu.A.'
'Pet'kov, V.V.'
'Dabizha, E.V.'

_publ_section_title
;
 Three modifications of Ti Cr2
;
_journal_name_full
;
Dopovidi Akademii Nauk Ukrains'koi RSR, Seriya A: Fiziko-Tekhnichni ta 
Matematichni Nauki
;
_journal_page_first 837
_journal_page_last 841
_journal_volume 1970
_journal_year 1970
_chemical_formula_sum 'Cr2 Ti'
_space_group_IT_number 194
_symmetry_space_group_name_Hall '-P 6c 2c'
_symmetry_space_group_name_H-M 'P 63/m m c'
_cell_angle_alpha 90
_cell_angle_beta 90
_cell_angle_gamma 120
_cell_formula_units_Z 4
_cell_length_a 4.932
_cell_length_b 4.932
_cell_length_c 8.005
_cell_volume 168.631
_citation_journal_id_ASTM DUKABM
_cod_data_source_file Svechnikov_DUKABM_1970_1377.cif
_cod_data_source_block Cr2Ti1
_cod_original_cell_volume 168.6313
_cod_original_formula_sum 'Cr2 Ti1'
_cod_database_code 1525361

loop_
_symmetry_equiv_pos_as_xyz
x,y,z
x-y,x,z+1/2
-y,x-y,z
-x,-y,z+1/2
-x+y,-x,z
y,-x+y,z+1/2
-y,-x,-z+1/2
x-y,-y,-z
x,x-y,-z+1/2
y,x,-z
-x+y,y,-z+1/2
-x,-x+y,-z
-x,-y,-z
-x+y,-x,-z-1/2
y,-x+y,-z
x,y,-z-1/2
x-y,x,-z
-y,x-y,-z-1/2
y,x,z-1/2
-x+y,y,z
-x,-x+y,z-1/2
-y,-x,z
x-y,-y,z-1/2
x,x-y,z

loop_
_atom_site_label
_atom_site_type_symbol
_atom_site_fract_x
_atom_site_fract_y
_atom_site_fract_z
_atom_site_occupancy
_atom_site_U_iso_or_equiv
Cr2 Cr 0.833 0.666 0.25 1 0.0
Cr1 Cr 0 0 0 1 0.0
Ti1 Ti 0.3333 0.6667 0.0625 1 0.0
